data_4350626
loop_
_publ_author_name
'Benbellat, Noura'
'Gavrilenko, Konstantin S.'
'Le Gal, Yann'
'Cador, Olivier'
'Golhen, St\'ephane'
'Gouasmia, Abdelkrim'
'Fabre, Jean-Marc'
'Ouahab, Lahc\`ene'

_publ_section_title
;
 Co(II)-Co(II) paddlewheel complex with a redox-active ligand derived from
 TTF.
;
_journal_issue 26
_journal_name_full 'Inorganic chemistry'
_journal_page_first 10440
_journal_page_last 10442
_journal_paper_doi 10.1021/ic061680v
_journal_volume 45
_journal_year 2006
_chemical_formula_sum 'C60 H50 Co2 N2 O8 S8'
_chemical_formula_weight 1301.36
_space_group_IT_number 2
_space_group_name_Hall '-P 1'
_space_group_name_H-M_alt 'P -1'
_symmetry_cell_setting triclinic
_symmetry_space_group_name_H-M 'P -1'
_atom_sites_solution_hydrogens geom
_atom_sites_solution_primary direct
_atom_sites_solution_secondary difmap
_audit_creation_method SHELXL-97
_cell_angle_alpha 82.997(14)
_cell_angle_beta 75.740(14)
_cell_angle_gamma 62.635(12)
_cell_formula_units_Z 1
_cell_length_a 9.667(3)
_cell_length_b 10.577(3)
_cell_length_c 16.558(4)
_cell_measurement_temperature 100(2)
_cell_volume 1457.2(7)
_computing_cell_refinement 'Bruker SMART'
_computing_data_collection 'Bruker SMART'
_computing_data_reduction 'Bruker SAINT'
_computing_molecular_graphics 'Ortep-3 for Windows (Farrugia, 1997)'
_computing_publication_material 'WinGX publication routines (Farrugia, 1999)'
_computing_structure_refinement 'SHELXL-97 (Sheldrick, 1997)'
_computing_structure_solution 'SIR97 (Altomare al, 1999)'
_diffrn_ambient_temperature 100(2)
_diffrn_detector_area_resol_mean 'CCD plate'
_diffrn_measured_fraction_theta_full 0.971
_diffrn_measured_fraction_theta_max 0.971
_diffrn_measurement_device_type 'APEXII, Bruker-AXS'
_diffrn_measurement_method 'CCD rotation images, thin slices'?'
_diffrn_radiation_monochromator graphite
_diffrn_radiation_source 'fine-focus sealed tube'
_diffrn_radiation_type MoK\a
_diffrn_radiation_wavelength 0.71073
_diffrn_reflns_av_R_equivalents 0.0831
_diffrn_reflns_av_sigmaI/netI 0.1219
_diffrn_reflns_limit_h_max 12
_diffrn_reflns_limit_h_min -12
_diffrn_reflns_limit_k_max 13
_diffrn_reflns_limit_k_min -13
_diffrn_reflns_limit_l_max 20
_diffrn_reflns_limit_l_min -20
_diffrn_reflns_number 15813
_diffrn_reflns_theta_full 26.56
_diffrn_reflns_theta_max 26.56
_diffrn_reflns_theta_min 1.27
_exptl_absorpt_coefficient_mu 0.913
_exptl_absorpt_correction_type multi-scan
_exptl_crystal_density_diffrn 1.483
_exptl_crystal_density_method 'not measured'
_exptl_crystal_F_000 670
_refine_diff_density_max 1.562
_refine_diff_density_min -0.867
_refine_diff_density_rms 0.180
_refine_ls_extinction_method none
_refine_ls_goodness_of_fit_ref 1.041
_refine_ls_hydrogen_treatment mixed
_refine_ls_matrix_type full
_refine_ls_number_parameters 361
_refine_ls_number_reflns 5900
_refine_ls_number_restraints 0
_refine_ls_restrained_S_all 1.041
_refine_ls_R_factor_all 0.1198
_refine_ls_R_factor_gt 0.0590
_refine_ls_shift/su_max 0.000
_refine_ls_shift/su_mean 0.000
_refine_ls_structure_factor_coef Fsqd
_refine_ls_weighting_details 'calc w=1/[\s^2^(Fo^2^)+(0.0975P)^2^+0.0000P] where P=(Fo^2^+2Fc^2^)/3'
_refine_ls_weighting_scheme calc
_refine_ls_wR_factor_gt 0.1567
_refine_ls_wR_factor_ref 0.1937
_reflns_number_gt 3587
_reflns_number_total 5900
_reflns_threshold_expression >2sigma(I)
_cod_data_source_file ic061680vsi20061109_053821.cif
_cod_data_source_block 100k
_cod_depositor_comments
;
The following automatic conversions were performed:

data item '_exptl_absorpt_correction_type' value 'multiscan' was
changed to 'multi-scan' in accordance with the
/home/saulius/struct/COD-crude-data/automatic-downloads/DataCite-retrospective/ACS/depositions/lib/dictionaries/cif_core.dic
dictionary named 'cif_core.dic' version 2.4.2 last updated on
2011-04-26.

data item '_symmetry_cell_setting' value 'Triclinic' was changed to
'triclinic' in accordance with the
/home/saulius/struct/COD-crude-data/automatic-downloads/DataCite-retrospective/ACS/depositions/lib/dictionaries/cif_core.dic
dictionary named 'cif_core.dic' version 2.4.2 last updated on
2011-04-26.

Automatic conversion script
Id: cif_fix_values 6909 2019-04-08 15:41:33Z antanas 
;
_cod_original_cell_volume 1457.1(7)
_cod_original_sg_symbol_H-M P-1
_cod_database_code 4350626

loop_
_symmetry_equiv_pos_as_xyz
'x, y, z'
'-x, -y, -z'

loop_
_atom_site_label
_atom_site_type_symbol
_atom_site_fract_x
_atom_site_fract_y
_atom_site_fract_z
_atom_site_U_iso_or_equiv
_atom_site_adp_type
_atom_site_occupancy
_atom_site_symmetry_multiplicity
_atom_site_calc_flag
_atom_site_refinement_flags
Co Co 0.15171(8) -0.02625(7) -0.03547(4) 0.0181(2) Uani 1 1 d .
O1 O -0.1004(4) -0.1521(4) -0.0226(2) 0.0222(8) Uani 1 1 d .
O2 O 0.1552(4) -0.2011(4) -0.0757(2) 0.0243(9) Uani 1 1 d .
O3 O 0.2120(4) -0.1443(4) 0.0707(2) 0.0237(8) Uani 1 1 d .
O4 O -0.0426(4) -0.0944(4) 0.1288(2) 0.0252(9) Uani 1 1 d .
S1 S 1.17740(18) -0.13348(16) -0.29657(9) 0.0319(4) Uani 1 1 d .
S2 S 1.39905(17) -0.34577(16) -0.42445(9) 0.0309(4) Uani 1 1 d .
S3 S 1.40818(18) 0.02266(16) -0.33141(10) 0.0335(4) Uani 1 1 d .
S4 S 1.64299(17) -0.19513(16) -0.45337(9) 0.0316(4) Uani 1 1 d .
N N 0.3799(5) -0.0651(4) -0.0986(3) 0.0201(10) Uani 1 1 d .
C1 C 0.0372(6) -0.2299(5) -0.0620(3) 0.0186(11) Uani 1 1 d .
C2 C 0.0666(6) -0.3657(5) -0.0960(3) 0.0200(11) Uani 1 1 d .
C3 C 0.2195(7) -0.4575(6) -0.1370(4) 0.0329(14) Uani 1 1 d .
H3 H 0.3038 -0.4315 -0.1443 0.039 Uiso 1 1 calc R
C4 C 0.2502(7) -0.5861(6) -0.1674(4) 0.0412(17) Uani 1 1 d .
H4 H 0.3549 -0.6481 -0.1954 0.049 Uiso 1 1 calc R
C5 C 0.1268(7) -0.6241(6) -0.1567(4) 0.0317(14) Uani 1 1 d .
H5 H 0.1470 -0.7123 -0.1773 0.038 Uiso 1 1 calc R
C6 C -0.0244(7) -0.5337(6) -0.1162(3) 0.0273(13) Uani 1 1 d .
H6 H -0.1089 -0.5593 -0.1092 0.033 Uiso 1 1 calc R
C7 C -0.0539(6) -0.4072(5) -0.0858(3) 0.0217(12) Uani 1 1 d .
H7 H -0.1586 -0.3466 -0.0571 0.026 Uiso 1 1 calc R
C8 C 0.1049(6) -0.1564(5) 0.1285(3) 0.0198(11) Uani 1 1 d .
C9 C 0.1557(6) -0.2527(5) 0.2007(3) 0.0195(11) Uani 1 1 d .
C10 C 0.3157(7) -0.3478(6) 0.1958(4) 0.0278(13) Uani 1 1 d .
H10 H 0.3936 -0.3480 0.1478 0.033 Uiso 1 1 calc R
C11 C 0.3615(7) -0.4420(6) 0.2609(4) 0.0364(15) Uani 1 1 d .
H11 H 0.4708 -0.5068 0.2573 0.044 Uiso 1 1 calc R
C12 C 0.2475(7) -0.4426(6) 0.3324(4) 0.0336(14) Uani 1 1 d .
H12 H 0.2789 -0.5081 0.3766 0.040 Uiso 1 1 calc R
C13 C 0.0883(7) -0.3463(6) 0.3374(4) 0.0318(14) Uani 1 1 d .
H13 H 0.0105 -0.3442 0.3859 0.038 Uiso 1 1 calc R
C14 C 0.0430(7) -0.2532(6) 0.2717(3) 0.0259(13) Uani 1 1 d .
H14 H -0.0664 -0.1888 0.2751 0.031 Uiso 1 1 calc R
C15 C 0.4772(7) -0.1811(6) -0.1452(4) 0.0302(14) Uani 1 1 d .
H15 H 0.4400 -0.2491 -0.1478 0.036 Uiso 1 1 calc R
C16 C 0.6284(6) -0.2070(6) -0.1896(3) 0.0276(13) Uani 1 1 d .
H16 H 0.6912 -0.2903 -0.2224 0.033 Uiso 1 1 calc R
C17 C 0.6899(6) -0.1112(5) -0.1864(3) 0.0200(11) Uani 1 1 d .
C18 C 0.5901(6) 0.0070(6) -0.1359(3) 0.0247(12) Uani 1 1 d .
H18 H 0.6259 0.0746 -0.1298 0.030 Uiso 1 1 calc R
C19 C 0.4396(6) 0.0261(6) -0.0948(3) 0.0224(12) Uani 1 1 d .
H19 H 0.3738 0.1087 -0.0617 0.027 Uiso 1 1 calc R
C20 C 0.8474(6) -0.1281(6) -0.2302(3) 0.0237(12) Uani 1 1 d .
H20 H 0.8786 -0.0598 -0.2194 0.028 Uiso 1 1 calc R
C21 C 0.9536(6) -0.2320(6) -0.2850(3) 0.0236(12) Uani 1 1 d .
H21 H 0.9223 -0.2992 -0.2974 0.028 Uiso 1 1 calc R
C22 C 1.1096(6) -0.2483(6) -0.3258(3) 0.0257(13) Uani 1 1 d .
C23 C 1.2136(6) -0.3463(6) -0.3836(3) 0.0274(13) Uani 1 1 d .
C24 C 1.1877(7) -0.4590(7) -0.4146(4) 0.0424(17) Uani 1 1 d .
H24A H 1.2842 -0.5197 -0.4541 0.064 Uiso 1 1 calc R
H24B H 1.0978 -0.4141 -0.4426 0.064 Uiso 1 1 calc R
H24C H 1.1642 -0.5170 -0.3676 0.064 Uiso 1 1 calc R
C25 C 1.3594(6) -0.1957(6) -0.3710(3) 0.0254(12) Uani 1 1 d .
C26 C 1.4568(7) -0.1327(6) -0.3840(3) 0.0277(13) Uani 1 1 d .
C27 C 1.5912(7) 0.1664(6) -0.3557(4) 0.0372(15) Uani 1 1 d .
H27A H 1.4932 0.2226 -0.3156 0.056 Uiso 1 1 calc R
H27B H 1.6039 0.2256 -0.4046 0.056 Uiso 1 1 calc R
H27C H 1.6830 0.1333 -0.3297 0.056 Uiso 1 1 calc R
C28 C 1.5815(7) 0.0409(6) -0.3820(3) 0.0281(13) Uani 1 1 d .
C29 C 1.6875(7) -0.0572(6) -0.4376(3) 0.0280(13) Uani 1 1 d .
C30 C 1.8425(6) -0.0630(6) -0.4865(4) 0.0349(15) Uani 1 1 d .
H30A H 1.9002 -0.1483 -0.5212 0.052 Uiso 1 1 calc R
H30B H 1.9070 -0.0664 -0.4482 0.052 Uiso 1 1 calc R
H30C H 1.8220 0.0219 -0.5222 0.052 Uiso 1 1 calc R

loop_
_atom_site_aniso_label
_atom_site_aniso_U_11
_atom_site_aniso_U_22
_atom_site_aniso_U_33
_atom_site_aniso_U_23
_atom_site_aniso_U_13
_atom_site_aniso_U_12
Co 0.0165(4) 0.0151(4) 0.0259(4) -0.0032(3) -0.0024(3) -0.0101(3)
O1 0.021(2) 0.0176(19) 0.027(2) -0.0097(15) 0.0022(16) -0.0099(16)
O2 0.021(2) 0.021(2) 0.035(2) -0.0077(16) -0.0024(17) -0.0133(16)
O3 0.023(2) 0.023(2) 0.029(2) 0.0012(16) -0.0085(17) -0.0125(16)
O4 0.023(2) 0.025(2) 0.028(2) -0.0006(16) -0.0043(17) -0.0128(17)
S1 0.0270(8) 0.0368(9) 0.0348(9) -0.0094(7) 0.0074(7) -0.0214(7)
S2 0.0216(8) 0.0346(9) 0.0337(8) -0.0064(6) 0.0002(6) -0.0118(6)
S3 0.0254(8) 0.0350(9) 0.0386(9) -0.0050(7) 0.0034(7) -0.0162(7)
S4 0.0218(8) 0.0324(9) 0.0389(9) -0.0042(7) 0.0020(6) -0.0140(6)
N 0.017(2) 0.018(2) 0.027(2) 0.0000(18) -0.0028(19) -0.0107(19)
C1 0.023(3) 0.013(3) 0.022(3) 0.002(2) -0.006(2) -0.010(2)
C2 0.026(3) 0.015(3) 0.023(3) -0.002(2) -0.007(2) -0.011(2)
C3 0.026(3) 0.025(3) 0.049(4) -0.014(3) 0.004(3) -0.015(3)
C4 0.026(3) 0.022(3) 0.077(5) -0.024(3) -0.003(3) -0.010(3)
C5 0.042(4) 0.017(3) 0.042(4) -0.005(3) -0.009(3) -0.018(3)
C6 0.031(3) 0.027(3) 0.035(3) -0.003(2) -0.004(3) -0.023(3)
C7 0.022(3) 0.018(3) 0.029(3) -0.004(2) -0.006(2) -0.011(2)
C8 0.024(3) 0.014(3) 0.028(3) -0.004(2) -0.004(2) -0.014(2)
C9 0.021(3) 0.019(3) 0.024(3) -0.004(2) -0.004(2) -0.013(2)
C10 0.025(3) 0.030(3) 0.034(3) 0.005(3) -0.006(3) -0.018(3)
C11 0.025(3) 0.027(3) 0.050(4) 0.006(3) -0.009(3) -0.008(3)
C12 0.038(4) 0.030(3) 0.036(4) 0.007(3) -0.011(3) -0.018(3)
C13 0.031(3) 0.034(3) 0.031(3) 0.001(3) 0.003(3) -0.019(3)
C14 0.023(3) 0.024(3) 0.034(3) -0.004(2) -0.007(3) -0.012(2)
C15 0.024(3) 0.022(3) 0.044(4) -0.010(3) 0.005(3) -0.014(2)
C16 0.024(3) 0.023(3) 0.037(3) -0.010(2) -0.001(3) -0.011(2)
C17 0.016(3) 0.023(3) 0.022(3) -0.001(2) -0.004(2) -0.010(2)
C18 0.021(3) 0.024(3) 0.035(3) -0.008(2) -0.001(2) -0.015(2)
C19 0.021(3) 0.021(3) 0.027(3) -0.004(2) -0.005(2) -0.011(2)
C20 0.025(3) 0.022(3) 0.029(3) -0.001(2) -0.006(2) -0.015(2)
C21 0.021(3) 0.025(3) 0.027(3) 0.002(2) -0.006(2) -0.012(2)
C22 0.022(3) 0.030(3) 0.026(3) -0.001(2) -0.005(2) -0.013(2)
C23 0.021(3) 0.027(3) 0.031(3) -0.005(2) -0.005(2) -0.007(2)
C24 0.030(4) 0.042(4) 0.054(4) -0.023(3) -0.001(3) -0.014(3)
C25 0.021(3) 0.030(3) 0.028(3) 0.001(2) -0.006(2) -0.014(2)
C26 0.026(3) 0.028(3) 0.029(3) 0.003(2) -0.003(3) -0.015(3)
C27 0.039(4) 0.032(4) 0.039(4) -0.001(3) -0.004(3) -0.016(3)
C28 0.025(3) 0.029(3) 0.031(3) 0.005(3) -0.006(3) -0.014(3)
C29 0.023(3) 0.027(3) 0.034(3) 0.005(3) -0.008(3) -0.012(2)
C30 0.019(3) 0.036(4) 0.050(4) -0.003(3) -0.001(3) -0.015(3)

loop_
_atom_type_symbol
_atom_type_description
_atom_type_scat_dispersion_real
_atom_type_scat_dispersion_imag
_atom_type_scat_source
C C 0.0033 0.0016 'International Tables Vol C Tables 4.2.6.8 and 6.1.1.4'
H H 0.0000 0.0000 'International Tables Vol C Tables 4.2.6.8 and 6.1.1.4'
N N 0.0061 0.0033 'International Tables Vol C Tables 4.2.6.8 and 6.1.1.4'
O O 0.0106 0.0060 'International Tables Vol C Tables 4.2.6.8 and 6.1.1.4'
S S 0.1246 0.1234 'International Tables Vol C Tables 4.2.6.8 and 6.1.1.4'
Co Co 0.3494 0.9721 'International Tables Vol C Tables 4.2.6.8 and 6.1.1.4'

loop_
_geom_angle_atom_site_label_1
_geom_angle_atom_site_label_2
_geom_angle_atom_site_label_3
_geom_angle
_geom_angle_site_symmetry_1
_geom_angle_site_symmetry_3
O1 Co O2 166.63(14) 2 .
O1 Co O4 90.37(14) 2 2
O2 Co O4 90.62(15) . 2
O1 Co N 96.99(15) 2 .
O2 Co N 96.19(16) . .
O4 Co N 95.36(15) 2 .
O1 Co O3 89.77(14) 2 .
O2 Co O3 86.36(14) . .
O4 Co O3 167.29(14) 2 .
N Co O3 97.24(16) . .
O1 Co Co 85.17(10) 2 2
O2 Co Co 81.83(10) . 2
O4 Co Co 80.77(10) 2 2
N Co Co 175.61(13) . 2
O3 Co Co 86.58(10) . 2
C1 O1 Co 122.3(3) . 2
C1 O2 Co 125.7(3) . .
C8 O3 Co 120.0(3) . .
C8 O4 Co 128.0(3) . 2
C25 S1 C22 96.1(3) . .
C25 S2 C23 96.6(3) . .
C28 S3 C26 96.2(3) . .
C26 S4 C29 96.6(3) . .
C15 N C19 116.1(4) . .
C15 N Co 122.8(4) . .
C19 N Co 121.2(3) . .
O1 C1 O2 124.8(5) . .
O1 C1 C2 118.3(5) . .
O2 C1 C2 116.9(4) . .
C7 C2 C3 118.2(5) . .
C7 C2 C1 121.9(5) . .
C3 C2 C1 119.8(5) . .
C4 C3 C2 120.7(5) . .
C3 C4 C5 119.6(5) . .
C6 C5 C4 119.8(5) . .
C7 C6 C5 120.3(5) . .
C6 C7 C2 121.2(5) . .
O4 C8 O3 124.4(5) . .
O4 C8 C9 117.4(5) . .
O3 C8 C9 118.1(5) . .
C14 C9 C10 119.3(5) . .
C14 C9 C8 120.5(5) . .
C10 C9 C8 120.1(5) . .
C11 C10 C9 120.0(5) . .
C10 C11 C12 120.5(5) . .
C13 C12 C11 119.2(5) . .
C12 C13 C14 120.0(5) . .
C13 C14 C9 120.9(5) . .
N C15 C16 123.6(5) . .
C15 C16 C17 120.4(5) . .
C18 C17 C16 115.8(5) . .
C18 C17 C20 119.1(5) . .
C16 C17 C20 125.0(5) . .
C19 C18 C17 120.1(5) . .
N C19 C18 124.0(5) . .
C21 C20 C17 126.0(5) . .
C20 C21 C22 124.9(5) . .
C23 C22 C21 125.8(5) . .
C23 C22 S1 116.0(4) . .
C21 C22 S1 118.2(4) . .
C22 C23 C24 125.9(5) . .
C22 C23 S2 117.4(4) . .
C24 C23 S2 116.7(4) . .
C26 C25 S2 124.3(4) . .
C26 C25 S1 122.5(5) . .
S2 C25 S1 113.3(3) . .
C25 C26 S4 124.3(5) . .
C25 C26 S3 122.7(4) . .
S4 C26 S3 113.0(3) . .
C29 C28 C27 127.8(5) . .
C29 C28 S3 117.2(5) . .
C27 C28 S3 115.0(4) . .
C28 C29 C30 125.9(5) . .
C28 C29 S4 116.9(4) . .
C30 C29 S4 117.1(4) . .

loop_
_geom_bond_atom_site_label_1
_geom_bond_atom_site_label_2
_geom_bond_distance
_geom_bond_site_symmetry_2
Co O1 2.019(3) 2
Co O2 2.024(3) .
Co O4 2.053(4) 2
Co N 2.064(4) .
Co O3 2.072(4) .
Co Co 2.6937(15) 2
O1 C1 1.253(6) .
O1 Co 2.019(3) 2
O2 C1 1.274(6) .
O3 C8 1.268(6) .
O4 C8 1.266(6) .
O4 Co 2.053(4) 2
S1 C25 1.764(5) .
S1 C22 1.780(6) .
S2 C25 1.751(6) .
S2 C23 1.755(6) .
S3 C28 1.764(6) .
S3 C26 1.766(6) .
S4 C26 1.752(6) .
S4 C29 1.763(6) .
N C15 1.340(7) .
N C19 1.347(6) .
C1 C2 1.484(7) .
C2 C7 1.391(7) .
C2 C3 1.391(7) .
C3 C4 1.384(8) .
C4 C5 1.391(8) .
C5 C6 1.375(8) .
C6 C7 1.366(7) .
C8 C9 1.497(7) .
C9 C14 1.393(7) .
C9 C10 1.393(7) .
C10 C11 1.385(8) .
C11 C12 1.406(8) .
C12 C13 1.388(8) .
C13 C14 1.387(8) .
C15 C16 1.380(7) .
C16 C17 1.401(7) .
C17 C18 1.394(7) .
C17 C20 1.454(7) .
C18 C19 1.377(7) .
C20 C21 1.353(7) .
C21 C22 1.430(7) .
C22 C23 1.346(7) .
C23 C24 1.495(8) .
C25 C26 1.348(8) .
C27 C28 1.495(8) .
C28 C29 1.328(8) .
C29 C30 1.496(7) .
